data_2219445
loop_
_publ_author_name
'Esterhuysen, Catharine'
'Nel, I. B. Jacques'
'Cronje, Stephanie'

_publ_section_title
Pentacarbonyl-2\k^5^<i>C</i>-chlorido-1\k<i>Cl</i>-bis[1(\h^5^)-cyclopentadienyl][\m-oxido(phenyl)methylene-1:2\k^2^<i>O</i>:<i>C</i>]hafnium(IV)tungsten(0)
_journal_coeditor_code TK2291
_journal_issue 9
_journal_name_full 'Acta Crystallographica Section E'
_journal_page_first m1150
_journal_paper_doi 10.1107/S1600536808025245
_journal_volume 64
_journal_year 2008
_chemical_formula_iupac '[Hf W (C5 H5)2 (C7 H5 O) Cl (C O)5]'
_chemical_formula_moiety 'C22 H15 Cl Hf O6 W'
_chemical_formula_sum 'C22 H15 Cl Hf O6 W'
_chemical_formula_weight 773.13
_chemical_name_systematic
;
Pentacarbonyl-2\k^5^<i>C</i>-chlorido-1\k<i>Cl</i>-bis[1(\h^5^)-
cyclopentadienyl][\m-oxido(phenyl)methylene-
1:2\k^2^<i>O</i>:<i>C</i>]hafnium(IV)tungsten(0)
;
_space_group_IT_number 14
_symmetry_cell_setting monoclinic
_symmetry_space_group_name_Hall '-P 2ybc'
_symmetry_space_group_name_H-M 'P 1 21/c 1'
_atom_sites_solution_hydrogens geom
_atom_sites_solution_primary heavy
_atom_sites_solution_secondary difmap
_audit_creation_method SHELXL-97
_cell_angle_alpha 90
_cell_angle_beta 96.1520(10)
_cell_angle_gamma 90
_cell_formula_units_Z 4
_cell_length_a 8.5422(2)
_cell_length_b 12.5546(3)
_cell_length_c 21.0237(7)
_cell_measurement_reflns_used 12410
_cell_measurement_temperature 173(2)
_cell_measurement_theta_max 27.5
_cell_measurement_theta_min 1.9
_cell_volume 2241.68(11)
_computing_cell_refinement 'DENZO-SMN (Otwinowski & Minor, 1997)'
_computing_data_collection 'COLLECT (Nonius, 1998)'
_computing_data_reduction 'DENZO-SMN (Otwinowski & Minor, 1997)'
_computing_molecular_graphics 'X-SEED (Barbour, 2001; Atwood & Barbour, 2003)'
_computing_publication_material 'publCIF (Westrip, 2008)'
_computing_structure_refinement 'SHELXL97 (Sheldrick, 2008)'
_computing_structure_solution 'SHELXS97 (Sheldrick, 2008)'
_diffrn_ambient_temperature 173(2)
_diffrn_measured_fraction_theta_full 0.992
_diffrn_measured_fraction_theta_max 0.992
_diffrn_measurement_device_type 'Nonius KappaCCD'
_diffrn_measurement_method '\f and \w scans to fill Ewald sphere'
_diffrn_radiation_monochromator graphite
_diffrn_radiation_source 'fine-focus sealed tube'
_diffrn_radiation_type MoK\a
_diffrn_radiation_wavelength 0.71073
_diffrn_reflns_av_R_equivalents 0.049
_diffrn_reflns_av_sigmaI/netI 0.050
_diffrn_reflns_limit_h_max 8
_diffrn_reflns_limit_h_min -11
_diffrn_reflns_limit_k_max 15
_diffrn_reflns_limit_k_min -16
_diffrn_reflns_limit_l_max 27
_diffrn_reflns_limit_l_min -26
_diffrn_reflns_number 12410
_diffrn_reflns_theta_full 27.5
_diffrn_reflns_theta_max 27.49
_diffrn_reflns_theta_min 1.89
_exptl_absorpt_coefficient_mu 9.910
_exptl_absorpt_correction_T_max 0.089
_exptl_absorpt_correction_T_min 0.056
_exptl_absorpt_correction_type multi-scan
_exptl_absorpt_process_details '(DENZO-SMN; Otwinowski & Minor, 1997)'
_exptl_crystal_colour red
_exptl_crystal_density_diffrn 2.291
_exptl_crystal_density_method 'not measured'
_exptl_crystal_description prism
_exptl_crystal_F_000 1432
_exptl_crystal_size_max 0.33
_exptl_crystal_size_mid 0.27
_exptl_crystal_size_min 0.25
_refine_diff_density_max 2.61
_refine_diff_density_min -1.76
_refine_ls_extinction_method none
_refine_ls_goodness_of_fit_ref 1.01
_refine_ls_hydrogen_treatment constr
_refine_ls_matrix_type full
_refine_ls_number_parameters 280
_refine_ls_number_reflns 5106
_refine_ls_number_restraints 0
_refine_ls_restrained_S_all 1.01
_refine_ls_R_factor_all 0.044
_refine_ls_R_factor_gt 0.032
_refine_ls_shift/su_max 0.002
_refine_ls_shift/su_mean 0.000
_refine_ls_structure_factor_coef Fsqd
_refine_ls_weighting_details 'calc w=1/[\s^2^(Fo^2^)+(0.0436P)^2^] where P=(Fo^2^+2Fc^2^)/3'
_refine_ls_weighting_scheme calc
_refine_ls_wR_factor_gt 0.074
_refine_ls_wR_factor_ref 0.079
_reflns_number_gt 4234
_reflns_number_total 5106
_reflns_threshold_expression I>2\s(I)
_cod_data_source_file tk2291.cif
_cod_data_source_block I
_cod_original_sg_symbol_H-M 'P 21/c'
_cod_database_code 2219445
_cod_database_fobs_code 2219445

loop_
_symmetry_equiv_pos_as_xyz
'x, y, z'
'-x, y+1/2, -z+1/2'
'-x, -y, -z'
'x, -y-1/2, z-1/2'

loop_
_atom_site_type_symbol
_atom_site_label
_atom_site_fract_x
_atom_site_fract_y
_atom_site_fract_z
_atom_site_U_iso_or_equiv
_atom_site_adp_type
_atom_site_calc_flag
_atom_site_refinement_flags
_atom_site_occupancy
Hf Hf1 0.80934(3) 0.779762(17) 0.542399(9) 0.01909(8) Uani d . 1
W W1 0.46096(3) 0.614746(17) 0.676791(9) 0.02237(8) Uani d . 1
Cl Cl1 1.06982(17) 0.83902(12) 0.58304(7) 0.0346(3) Uani d . 1
O O1 0.3696(5) 0.6436(4) 0.52755(18) 0.0401(11) Uani d . 1
O O2 0.1151(5) 0.5226(4) 0.6774(2) 0.0515(12) Uani d . 1
O O3 0.4999(6) 0.6018(4) 0.82830(19) 0.0530(13) Uani d . 1
O O4 0.3679(6) 0.8575(4) 0.6959(2) 0.0525(13) Uani d . 1
O O5 0.5903(7) 0.3811(4) 0.6553(2) 0.0590(15) Uani d . 1
O O6 0.7432(5) 0.7258(3) 0.62527(15) 0.0235(8) Uani d . 1
C C1 0.4097(6) 0.6334(4) 0.5806(3) 0.0250(12) Uani d . 1
C C2 0.2402(7) 0.5579(5) 0.6782(3) 0.0324(13) Uani d . 1
C C3 0.4897(7) 0.6036(5) 0.7740(3) 0.0328(14) Uani d . 1
C C4 0.3955(7) 0.7690(5) 0.6888(3) 0.0305(14) Uani d . 1
C C5 0.5421(7) 0.4640(5) 0.6637(3) 0.0321(14) Uani d . 1
C C6 0.6979(7) 0.6775(4) 0.6743(2) 0.0228(11) Uani d . 1
C C7 0.8265(6) 0.6792(4) 0.7293(2) 0.0218(11) Uani d . 1
C C8 0.9276(7) 0.7663(5) 0.7384(3) 0.0298(13) Uani d . 1
H H8 0.9138 0.8259 0.7105 0.036 Uiso calc R 1
C C9 1.0477(8) 0.7664(5) 0.7879(3) 0.0405(16) Uani d . 1
H H9 1.1132 0.8273 0.7950 0.049 Uiso calc R 1
C C10 1.0734(7) 0.6781(6) 0.8273(2) 0.0384(16) Uani d . 1
H H10 1.1578 0.6776 0.8606 0.046 Uiso calc R 1
C C11 0.9740(8) 0.5901(5) 0.8175(3) 0.0368(15) Uani d . 1
H H11 0.9918 0.5289 0.8439 0.044 Uiso calc R 1
C C12 0.8507(7) 0.5916(5) 0.7701(2) 0.0299(13) Uani d . 1
H H12 0.7812 0.5324 0.7649 0.036 Uiso calc R 1
C C13 0.7818(7) 0.9777(4) 0.5270(3) 0.0306(13) Uani d . 1
H H13 0.8715 1.0229 0.5316 0.037 Uiso calc R 1
C C14 0.6886(7) 0.9488(5) 0.5760(3) 0.0320(13) Uani d . 1
H H14 0.7068 0.9681 0.6199 0.038 Uiso calc R 1
C C15 0.5638(7) 0.8859(4) 0.5475(3) 0.0308(13) Uani d . 1
H H15 0.4799 0.8578 0.5685 0.037 Uiso calc R 1
C C16 0.5844(7) 0.8717(5) 0.4830(3) 0.0326(14) Uani d . 1
H H16 0.5187 0.8310 0.4528 0.039 Uiso calc R 1
C C17 0.7188(7) 0.9281(5) 0.4710(3) 0.0333(14) Uani d . 1
H H17 0.7605 0.9320 0.4309 0.040 Uiso calc R 1
C C18 0.7079(8) 0.6358(5) 0.4693(3) 0.0393(16) Uani d . 1
H H18 0.5976 0.6332 0.4569 0.047 Uiso calc R 1
C C19 0.8207(8) 0.6914(5) 0.4373(3) 0.0395(16) Uani d . 1
H H19 0.8003 0.7322 0.3992 0.047 Uiso calc R 1
C C20 0.9681(8) 0.6753(6) 0.4722(3) 0.0413(16) Uani d . 1
H H20 1.0653 0.7037 0.4618 0.050 Uiso calc R 1
C C21 0.9484(9) 0.6108(5) 0.5246(3) 0.0459(18) Uani d . 1
H H21 1.0292 0.5881 0.5563 0.055 Uiso calc R 1
C C22 0.7886(9) 0.5853(5) 0.5224(3) 0.0439(17) Uani d . 1
H H22 0.7425 0.5411 0.5520 0.053 Uiso calc R 1

loop_
_atom_site_aniso_label
_atom_site_aniso_U_11
_atom_site_aniso_U_22
_atom_site_aniso_U_33
_atom_site_aniso_U_12
_atom_site_aniso_U_13
_atom_site_aniso_U_23
Hf1 0.01979(13) 0.02021(13) 0.01715(11) 0.00217(9) 0.00150(8) 0.00140(8)
W1 0.02045(13) 0.02513(14) 0.02122(12) -0.00133(9) 0.00071(9) 0.00187(8)
Cl1 0.0253(8) 0.0370(8) 0.0403(7) -0.0042(7) -0.0014(6) 0.0026(6)
O1 0.040(3) 0.053(3) 0.025(2) -0.007(2) -0.0049(18) 0.0019(19)
O2 0.025(2) 0.066(3) 0.065(3) -0.013(2) 0.012(2) -0.007(3)
O3 0.053(3) 0.084(4) 0.024(2) 0.002(3) 0.008(2) 0.013(2)
O4 0.067(4) 0.036(3) 0.052(3) 0.016(3) -0.003(2) -0.011(2)
O5 0.074(4) 0.040(3) 0.057(3) 0.024(3) -0.020(3) -0.009(2)
O6 0.028(2) 0.024(2) 0.0179(16) -0.0010(17) 0.0020(15) 0.0039(14)
C1 0.017(3) 0.023(3) 0.034(3) -0.007(2) 0.002(2) 0.000(2)
C2 0.033(4) 0.033(3) 0.031(3) 0.000(3) 0.006(2) -0.002(3)
C3 0.028(3) 0.040(4) 0.030(3) -0.007(3) 0.003(2) 0.004(3)
C4 0.028(3) 0.038(4) 0.025(3) 0.001(3) 0.001(2) -0.005(3)
C5 0.026(3) 0.039(4) 0.029(3) 0.003(3) -0.010(2) -0.001(3)
C6 0.031(3) 0.016(3) 0.021(2) 0.003(2) 0.003(2) 0.005(2)
C7 0.017(3) 0.027(3) 0.022(2) 0.005(2) 0.002(2) -0.001(2)
C8 0.023(3) 0.034(3) 0.032(3) -0.007(3) 0.004(2) 0.004(3)
C9 0.036(4) 0.051(4) 0.034(3) -0.013(3) 0.000(3) -0.005(3)
C10 0.027(3) 0.065(5) 0.021(3) 0.011(3) -0.004(2) -0.005(3)
C11 0.032(3) 0.050(4) 0.027(3) 0.007(3) 0.000(2) 0.005(3)
C12 0.035(3) 0.030(3) 0.025(3) 0.001(3) 0.005(2) 0.008(2)
C13 0.028(3) 0.014(3) 0.051(3) -0.002(2) 0.008(3) 0.010(2)
C14 0.037(4) 0.026(3) 0.033(3) 0.005(3) 0.005(3) 0.003(3)
C15 0.021(3) 0.028(3) 0.045(3) 0.010(2) 0.010(3) 0.014(3)
C16 0.029(3) 0.030(3) 0.036(3) 0.006(3) -0.011(3) 0.005(2)
C17 0.029(3) 0.038(3) 0.033(3) 0.006(3) 0.005(2) 0.019(3)
C18 0.037(4) 0.047(4) 0.033(3) -0.009(3) 0.004(3) -0.021(3)
C19 0.047(4) 0.049(4) 0.023(3) 0.004(3) 0.005(3) -0.006(3)
C20 0.030(4) 0.050(4) 0.046(3) 0.010(3) 0.012(3) -0.011(3)
C21 0.055(5) 0.038(4) 0.043(4) 0.018(4) 0.002(3) -0.007(3)
C22 0.071(5) 0.022(3) 0.041(3) -0.007(3) 0.017(3) -0.013(3)

loop_
_atom_type_symbol
_atom_type_description
_atom_type_scat_dispersion_real
_atom_type_scat_dispersion_imag
_atom_type_scat_source
C C 0.0033 0.0016 'International Tables Vol C Tables 4.2.6.8 and 6.1.1.4'
H H 0.0000 0.0000 'International Tables Vol C Tables 4.2.6.8 and 6.1.1.4'
O O 0.0106 0.0060 'International Tables Vol C Tables 4.2.6.8 and 6.1.1.4'
Cl Cl 0.1484 0.1585 'International Tables Vol C Tables 4.2.6.8 and 6.1.1.4'
Hf Hf -0.5830 6.1852 'International Tables Vol C Tables 4.2.6.8 and 6.1.1.4'
W W -0.8490 6.8722 'International Tables Vol C Tables 4.2.6.8 and 6.1.1.4'

loop_
_geom_angle_atom_site_label_1
_geom_angle_atom_site_label_2
_geom_angle_atom_site_label_3
_geom_angle
O6 Hf1 Cl1 97.55(11)
O6 Hf1 C16 108.77(18)
Cl1 Hf1 C16 132.40(15)
O6 Hf1 C17 133.27(18)
Cl1 Hf1 C17 101.53(15)
C16 Hf1 C17 32.89(19)
O6 Hf1 C18 100.41(18)
Cl1 Hf1 C18 134.01(16)
C16 Hf1 C18 79.9(2)
C17 Hf1 C18 96.2(2)
O6 Hf1 C21 91.47(19)
Cl1 Hf1 C21 83.03(18)
C16 Hf1 C21 133.2(2)
C17 Hf1 C21 132.8(2)
C18 Hf1 C21 54.7(2)
O6 Hf1 C22 78.04(18)
Cl1 Hf1 C22 114.19(19)
C16 Hf1 C22 109.7(2)
C17 Hf1 C22 129.0(2)
C18 Hf1 C22 32.9(2)
C21 Hf1 C22 32.7(2)
O6 Hf1 C20 124.08(19)
Cl1 Hf1 C20 80.31(16)
C16 Hf1 C20 113.1(2)
C17 Hf1 C20 101.1(2)
C18 Hf1 C20 54.6(2)
C21 Hf1 C20 32.6(2)
C22 Hf1 C20 54.1(2)
O6 Hf1 C19 131.56(19)
Cl1 Hf1 C19 109.27(17)
C16 Hf1 C19 82.0(2)
C17 Hf1 C19 80.5(2)
C18 Hf1 C19 33.3(2)
C21 Hf1 C19 54.5(2)
C22 Hf1 C19 54.5(2)
C20 Hf1 C19 32.8(2)
O6 Hf1 C14 82.99(16)
Cl1 Hf1 C14 91.77(15)
C16 Hf1 C14 54.65(19)
C17 Hf1 C14 54.37(19)
C18 Hf1 C14 132.1(2)
C21 Hf1 C14 171.9(2)
C22 Hf1 C14 149.4(2)
C20 Hf1 C14 152.4(2)
C19 Hf1 C14 133.5(2)
O6 Hf1 C15 80.05(17)
Cl1 Hf1 C15 124.55(15)
C16 Hf1 C15 32.70(19)
C17 Hf1 C15 54.02(19)
C18 Hf1 C15 100.2(2)
C21 Hf1 C15 151.8(2)
C22 Hf1 C15 119.2(2)
C20 Hf1 C15 145.3(2)
C19 Hf1 C15 112.9(2)
C14 Hf1 C15 32.78(19)
O6 Hf1 C13 114.49(16)
Cl1 Hf1 C13 79.09(14)
C16 Hf1 C13 54.2(2)
C17 Hf1 C13 32.39(19)
C18 Hf1 C13 128.5(2)
C21 Hf1 C13 150.0(2)
C22 Hf1 C13 161.3(2)
C20 Hf1 C13 119.7(2)
C19 Hf1 C13 109.8(2)
C14 Hf1 C13 32.82(18)
C15 Hf1 C13 53.89(19)
C2 W1 C1 87.3(2)
C2 W1 C3 88.5(2)
C1 W1 C3 173.9(2)
C2 W1 C4 93.7(2)
C1 W1 C4 88.9(2)
C3 W1 C4 86.9(2)
C2 W1 C5 90.3(2)
C1 W1 C5 90.7(2)
C3 W1 C5 93.8(2)
C4 W1 C5 175.9(2)
C2 W1 C6 179.2(2)
C1 W1 C6 92.1(2)
C3 W1 C6 92.1(2)
C4 W1 C6 85.8(2)
C5 W1 C6 90.1(2)
C6 O6 Hf1 171.4(3)
O1 C1 W1 174.9(5)
O2 C2 W1 177.5(5)
O3 C3 W1 176.2(6)
O4 C4 W1 175.9(6)
O5 C5 W1 178.1(6)
O6 C6 C7 110.4(5)
O6 C6 W1 123.3(4)
C7 C6 W1 126.1(4)
C8 C7 C12 119.0(5)
C8 C7 C6 120.5(5)
C12 C7 C6 120.5(5)
C9 C8 C7 120.3(6)
C9 C8 H8 119.9
C7 C8 H8 119.9
C8 C9 C10 120.4(6)
C8 C9 H9 119.8
C10 C9 H9 119.8
C9 C10 C11 119.4(5)
C9 C10 H10 120.3
C11 C10 H10 120.3
C12 C11 C10 120.3(6)
C12 C11 H11 119.9
C10 C11 H11 119.9
C11 C12 C7 120.6(6)
C11 C12 H12 119.7
C7 C12 H12 119.7
C17 C13 C14 107.8(5)
C17 C13 Hf1 71.9(3)
C14 C13 Hf1 72.8(3)
C17 C13 H13 126.1
C14 C13 H13 126.1
Hf1 C13 H13 121.0
C15 C14 C13 107.0(5)
C15 C14 Hf1 73.7(3)
C13 C14 Hf1 74.3(3)
C15 C14 H14 126.5
C13 C14 H14 126.5
Hf1 C14 H14 117.6
C16 C15 C14 108.5(5)
C16 C15 Hf1 72.4(3)
C14 C15 Hf1 73.5(3)
C16 C15 H15 125.8
C14 C15 H15 125.8
Hf1 C15 H15 120.1
C17 C16 C15 107.6(5)
C17 C16 Hf1 73.6(3)
C15 C16 Hf1 74.9(3)
C17 C16 H16 126.2
C15 C16 H16 126.2
Hf1 C16 H16 117.3
C13 C17 C16 109.0(5)
C13 C17 Hf1 75.7(3)
C16 C17 Hf1 73.5(3)
C13 C17 H17 125.5
C16 C17 H17 125.5
Hf1 C17 H17 117.1
C22 C18 C19 107.5(6)
C22 C18 Hf1 74.0(3)
C19 C18 Hf1 73.9(3)
C22 C18 H18 126.3
C19 C18 H18 126.3
Hf1 C18 H18 117.8
C20 C19 C18 107.4(6)
C20 C19 Hf1 73.6(3)
C18 C19 Hf1 72.8(3)
C20 C19 H19 126.3
C18 C19 H19 126.3
Hf1 C19 H19 119.2
C21 C20 C19 108.7(6)
C21 C20 Hf1 73.5(4)
C19 C20 Hf1 73.6(3)
C21 C20 H20 125.7
C19 C20 H20 125.7
Hf1 C20 H20 119.0
C20 C21 C22 107.9(6)
C20 C21 Hf1 73.9(4)
C22 C21 Hf1 73.7(4)
C20 C21 H21 126.1
C22 C21 H21 126.1
Hf1 C21 H21 118.4
C21 C22 C18 108.6(6)
C21 C22 Hf1 73.6(4)
C18 C22 Hf1 73.1(4)
C21 C22 H22 125.7
C18 C22 H22 125.7
Hf1 C22 H22 119.4

loop_
_geom_bond_atom_site_label_1
_geom_bond_atom_site_label_2
_geom_bond_distance
Hf1 O6 2.006(3)
Hf1 Cl1 2.4139(14)
Hf1 C16 2.464(5)
Hf1 C17 2.465(5)
Hf1 C18 2.469(6)
Hf1 C21 2.479(6)
Hf1 C22 2.480(6)
Hf1 C20 2.483(6)
Hf1 C19 2.484(5)
Hf1 C14 2.494(6)
Hf1 C15 2.496(5)
Hf1 C13 2.514(5)
W1 C2 2.019(6)
W1 C1 2.037(6)
W1 C3 2.038(6)
W1 C4 2.040(6)
W1 C5 2.044(6)
W1 C6 2.177(6)
O1 C1 1.137(6)
O2 C2 1.156(7)
O3 C3 1.135(7)
O4 C4 1.149(7)
O5 C5 1.139(7)
O6 C6 1.291(6)
C6 C7 1.508(7)
C7 C8 1.394(8)
C7 C12 1.397(7)
C8 C9 1.381(8)
C8 H8 0.9500
C9 C10 1.387(9)
C9 H9 0.9500
C10 C11 1.395(9)
C10 H10 0.9500
C11 C12 1.371(8)
C11 H11 0.9500
C12 H12 0.9500
C13 C17 1.389(8)
C13 C14 1.415(8)
C13 H13 0.9500
C14 C15 1.408(8)
C14 H14 0.9500
C15 C16 1.397(8)
C15 H15 0.9500
C16 C17 1.395(8)
C16 H16 0.9500
C17 H17 0.9500
C18 C22 1.401(9)
C18 C19 1.417(9)
C18 H18 0.9500
C19 C20 1.403(9)
C19 H19 0.9500
C20 C21 1.393(9)
C20 H20 0.9500
C21 C22 1.398(10)
C21 H21 0.9500
C22 H22 0.9500
